data_2231778
loop_
_publ_author_name
'Seo, Pil Ja'
'Choi, Hong Dae'
'Son, Byeng Wha'
'Lee, Uk'

_publ_section_title
;
 5-Bromo-2-(4-fluorophenyl)-3-phenylsulfinyl-1-benzofuran
;
_journal_coeditor_code ZL2399
_journal_issue 9
_journal_name_full 'Acta Crystallographica Section E'
_journal_page_first o2346
_journal_paper_doi 10.1107/S1600536811032387
_journal_volume 67
_journal_year 2011
_chemical_formula_iupac 'C20 H12 Br F O2 S'
_chemical_formula_moiety 'C20 H12 Br F O2 S'
_chemical_formula_sum 'C20 H12 Br F O2 S'
_chemical_formula_weight 415.27
_chemical_name_systematic
;
5-Bromo-2-(4-fluorophenyl)-3-phenylsulfinyl-1-benzofuran
;
_space_group_IT_number 2
_symmetry_cell_setting triclinic
_symmetry_space_group_name_Hall '-P 1'
_symmetry_space_group_name_H-M 'P -1'
_atom_sites_solution_hydrogens difmap
_atom_sites_solution_primary direct
_atom_sites_solution_secondary difmap
_cell_angle_alpha 70.471(2)
_cell_angle_beta 83.171(2)
_cell_angle_gamma 69.583(2)
_cell_formula_units_Z 2
_cell_length_a 8.0090(2)
_cell_length_b 9.8607(3)
_cell_length_c 11.7209(3)
_cell_measurement_reflns_used 5582
_cell_measurement_temperature 173(2)
_cell_measurement_theta_max 28.34
_cell_measurement_theta_min 2.32
_cell_volume 817.59(4)
_computing_cell_refinement '<i>SAINT</i> (Bruker, 2009)'
_computing_data_collection '<i>APEX2</i> (Bruker, 2009)'
_computing_data_reduction '<i>SAINT</i> (Bruker, 2009)'
_computing_molecular_graphics '<i>ORTEP-3</i> (Farrugia, 1997) and <i>DIAMOND</i> (Brandenburg, 1998)'
_computing_publication_material '<i>SHELXL97</i> (Sheldrick, 2008)'
_computing_structure_refinement '<i>SHELXL97</i> (Sheldrick, 2008)'
_computing_structure_solution '<i>SHELXS97</i> (Sheldrick, 2008)'
_diffrn_ambient_temperature 173(2)
_diffrn_detector_area_resol_mean 10.0
_diffrn_measured_fraction_theta_full 0.998
_diffrn_measured_fraction_theta_max 0.998
_diffrn_measurement_device_type 'Bruker SMART APEXII CCD'
_diffrn_measurement_method '\f and \w'
_diffrn_radiation_monochromator 'graphite multilayer'
_diffrn_radiation_source 'rotating anode'
_diffrn_radiation_type MoK\a
_diffrn_radiation_wavelength 0.71073
_diffrn_reflns_av_R_equivalents 0.0390
_diffrn_reflns_av_sigmaI/netI 0.0359
_diffrn_reflns_limit_h_max 10
_diffrn_reflns_limit_h_min -10
_diffrn_reflns_limit_k_max 13
_diffrn_reflns_limit_k_min -13
_diffrn_reflns_limit_l_max 15
_diffrn_reflns_limit_l_min -15
_diffrn_reflns_number 15330
_diffrn_reflns_theta_full 28.45
_diffrn_reflns_theta_max 28.45
_diffrn_reflns_theta_min 1.84
_diffrn_standards_number 0
_exptl_absorpt_coefficient_mu 2.663
_exptl_absorpt_correction_T_max 0.6486
_exptl_absorpt_correction_T_min 0.5133
_exptl_absorpt_correction_type multi-scan
_exptl_absorpt_process_details '(SADABS; Bruker, 2009)'
_exptl_crystal_colour colourless
_exptl_crystal_density_diffrn 1.687
_exptl_crystal_density_method 'not measured'
_exptl_crystal_description block
_exptl_crystal_F_000 416
_exptl_crystal_size_max 0.29
_exptl_crystal_size_mid 0.19
_exptl_crystal_size_min 0.18
_refine_diff_density_max 0.337
_refine_diff_density_min -0.349
_refine_ls_extinction_method none
_refine_ls_goodness_of_fit_ref 1.020
_refine_ls_hydrogen_treatment constr
_refine_ls_matrix_type full
_refine_ls_number_parameters 226
_refine_ls_number_reflns 4102
_refine_ls_number_restraints 0
_refine_ls_restrained_S_all 1.020
_refine_ls_R_factor_all 0.0420
_refine_ls_R_factor_gt 0.0321
_refine_ls_shift/su_max 0.000
_refine_ls_shift/su_mean 0.000
_refine_ls_structure_factor_coef Fsqd
_refine_ls_weighting_details 'calc w=1/[\s^2^(Fo^2^)+(0.0418P)^2^+0.2246P] where P=(Fo^2^+2Fc^2^)/3'
_refine_ls_weighting_scheme calc
_refine_ls_wR_factor_gt 0.0780
_refine_ls_wR_factor_ref 0.0823
_reflns_number_gt 3428
_reflns_number_total 4102
_reflns_threshold_expression I>2\s(I)
_cod_data_source_file zl2399.cif
_cod_data_source_block I
_cod_database_code 2231778
_cod_database_fobs_code 2231778

loop_
_symmetry_equiv_pos_as_xyz
'x, y, z'
'-x, -y, -z'

loop_
_atom_site_type_symbol
_atom_site_label
_atom_site_fract_x
_atom_site_fract_y
_atom_site_fract_z
_atom_site_U_iso_or_equiv
_atom_site_adp_type
_atom_site_calc_flag
_atom_site_refinement_flags
_atom_site_occupancy
_atom_site_symmetry_multiplicity
Br Br1 1.00885(3) 0.24519(3) -0.107040(19) 0.03957(9) Uani d . 1 2
S S1 0.63342(6) 0.12842(5) 0.38339(4) 0.02592(11) Uani d . 1 2
F F1 0.02314(18) 0.62109(15) 0.66048(12) 0.0443(3) Uani d . 1 2
O O2 0.8243(2) 0.04378(17) 0.36866(14) 0.0362(3) Uani d . 1 2
O O1 0.49496(18) 0.57208(14) 0.20182(11) 0.0254(3) Uani d . 1 2
C C2 0.6785(2) 0.3543(2) 0.16790(16) 0.0229(4) Uani d . 1 2
C C1 0.5920(2) 0.3166(2) 0.28359(16) 0.0228(4) Uani d . 1 2
C C3 0.7985(3) 0.2720(2) 0.09969(17) 0.0256(4) Uani d . 1 2
H H3 0.8443 0.1637 0.1280 0.031 Uiso calc R 1 2
C C4 0.8479(3) 0.3543(2) -0.01080(18) 0.0279(4) Uani d . 1 2
C C5 0.7855(3) 0.5135(2) -0.05501(18) 0.0301(4) Uani d . 1 2
H H5 0.8259 0.5651 -0.1311 0.036 Uiso calc R 1 2
C C6 0.6651(3) 0.5955(2) 0.01210(18) 0.0287(4) Uani d . 1 2
H H6 0.6194 0.7038 -0.0163 0.034 Uiso calc R 1 2
C C7 0.6142(3) 0.5126(2) 0.12269(17) 0.0242(4) Uani d . 1 2
C C8 0.4834(3) 0.4504(2) 0.30045(16) 0.0228(4) Uani d . 1 2
C C9 0.3606(3) 0.4920(2) 0.39482(17) 0.0237(4) Uani d . 1 2
C C10 0.3378(3) 0.3843(2) 0.50252(19) 0.0312(4) Uani d . 1 2
H H10 0.4015 0.2792 0.5148 0.037 Uiso calc R 1 2
C C11 0.2245(3) 0.4274(2) 0.59151(19) 0.0332(5) Uani d . 1 2
H H11 0.2097 0.3534 0.6649 0.040 Uiso calc R 1 2
C C12 0.1332(3) 0.5797(2) 0.57210(19) 0.0301(4) Uani d . 1 2
C C13 0.1499(3) 0.6903(2) 0.4678(2) 0.0347(5) Uani d . 1 2
H H13 0.0843 0.7948 0.4563 0.042 Uiso calc R 1 2
C C14 0.2647(3) 0.6456(2) 0.37981(19) 0.0314(4) Uani d . 1 2
H H14 0.2791 0.7209 0.3072 0.038 Uiso calc R 1 2
C C15 0.5071(3) 0.0727(2) 0.30151(17) 0.0259(4) Uani d . 1 2
C C16 0.5951(3) -0.0160(2) 0.2292(2) 0.0336(5) Uani d . 1 2
H H16 0.7214 -0.0485 0.2233 0.040 Uiso calc R 1 2
C C17 0.4956(4) -0.0567(3) 0.1652(2) 0.0446(6) Uani d . 1 2
H H17 0.5534 -0.1162 0.1138 0.054 Uiso calc R 1 2
C C18 0.3125(4) -0.0105(3) 0.1765(2) 0.0474(6) Uani d . 1 2
H H18 0.2446 -0.0366 0.1311 0.057 Uiso calc R 1 2
C C19 0.2264(3) 0.0733(3) 0.2530(2) 0.0450(6) Uani d . 1 2
H H19 0.1006 0.1015 0.2622 0.054 Uiso calc R 1 2
C C20 0.3238(3) 0.1155(2) 0.3157(2) 0.0334(5) Uani d . 1 2
H H20 0.2660 0.1734 0.3682 0.040 Uiso calc R 1 2

loop_
_atom_site_aniso_label
_atom_site_aniso_U_11
_atom_site_aniso_U_22
_atom_site_aniso_U_33
_atom_site_aniso_U_12
_atom_site_aniso_U_13
_atom_site_aniso_U_23
Br1 0.03834(14) 0.04542(15) 0.03048(13) -0.01050(10) 0.01344(9) -0.01439(10)
S1 0.0273(2) 0.0205(2) 0.0210(2) -0.00211(18) 0.00143(19) -0.00188(17)
F1 0.0399(7) 0.0455(7) 0.0390(7) -0.0019(6) 0.0137(6) -0.0202(6)
O2 0.0258(7) 0.0315(7) 0.0387(8) 0.0015(6) -0.0035(6) -0.0055(6)
O1 0.0326(7) 0.0201(6) 0.0209(6) -0.0079(5) 0.0021(6) -0.0048(5)
C2 0.0243(9) 0.0248(9) 0.0187(9) -0.0092(7) 0.0003(7) -0.0047(7)
C1 0.0236(9) 0.0226(9) 0.0195(9) -0.0066(7) 0.0007(7) -0.0047(7)
C3 0.0242(9) 0.0254(9) 0.0241(9) -0.0065(7) 0.0007(8) -0.0058(7)
C4 0.0242(9) 0.0345(10) 0.0234(9) -0.0100(8) 0.0038(8) -0.0080(8)
C5 0.0331(11) 0.0353(11) 0.0220(9) -0.0171(9) 0.0039(8) -0.0043(8)
C6 0.0358(11) 0.0259(9) 0.0244(10) -0.0147(8) 0.0007(8) -0.0035(8)
C7 0.0268(9) 0.0245(9) 0.0214(9) -0.0097(7) -0.0001(8) -0.0061(7)
C8 0.0280(9) 0.0209(8) 0.0190(9) -0.0091(7) -0.0012(7) -0.0040(7)
C9 0.0235(9) 0.0239(9) 0.0226(9) -0.0059(7) -0.0022(7) -0.0073(7)
C10 0.0352(11) 0.0223(9) 0.0309(11) -0.0052(8) 0.0064(9) -0.0086(8)
C11 0.0368(11) 0.0292(10) 0.0263(10) -0.0067(9) 0.0069(9) -0.0063(8)
C12 0.0240(10) 0.0361(11) 0.0297(10) -0.0047(8) 0.0033(8) -0.0162(9)
C13 0.0339(11) 0.0261(10) 0.0366(12) 0.0006(8) 0.0005(9) -0.0119(9)
C14 0.0350(11) 0.0233(9) 0.0286(10) -0.0035(8) -0.0002(9) -0.0055(8)
C15 0.0275(10) 0.0174(8) 0.0254(10) -0.0046(7) 0.0025(8) -0.0013(7)
C16 0.0375(12) 0.0239(9) 0.0374(12) -0.0103(9) 0.0101(9) -0.0105(9)
C17 0.0620(17) 0.0308(11) 0.0455(14) -0.0202(11) 0.0068(12) -0.0150(10)
C18 0.0621(17) 0.0348(12) 0.0478(15) -0.0278(12) -0.0128(13) 0.0004(11)
C19 0.0351(12) 0.0371(12) 0.0531(15) -0.0134(10) -0.0069(11) 0.0017(11)
C20 0.0294(10) 0.0271(10) 0.0347(11) -0.0054(8) 0.0046(9) -0.0042(9)

loop_
_atom_type_symbol
_atom_type_description
_atom_type_scat_dispersion_real
_atom_type_scat_dispersion_imag
_atom_type_scat_source
C C 0.0033 0.0016 'International Tables Vol C Tables 4.2.6.8 and 6.1.1.4'
H H 0.0000 0.0000 'International Tables Vol C Tables 4.2.6.8 and 6.1.1.4'
O O 0.0106 0.0060 'International Tables Vol C Tables 4.2.6.8 and 6.1.1.4'
F F 0.0171 0.0103 'International Tables Vol C Tables 4.2.6.8 and 6.1.1.4'
S S 0.1246 0.1234 'International Tables Vol C Tables 4.2.6.8 and 6.1.1.4'
Br Br -0.2901 2.4595 'International Tables Vol C Tables 4.2.6.8 and 6.1.1.4'

loop_
_geom_angle_atom_site_label_1
_geom_angle_atom_site_label_2
_geom_angle_atom_site_label_3
_geom_angle
O2 S1 C1 106.67(9)
O2 S1 C15 106.92(9)
C1 S1 C15 96.40(9)
C7 O1 C8 106.92(14)
C3 C2 C7 119.62(17)
C3 C2 C1 135.37(17)
C7 C2 C1 105.00(16)
C8 C1 C2 107.45(16)
C8 C1 S1 128.60(15)
C2 C1 S1 123.90(14)
C4 C3 C2 116.94(18)
C4 C3 H3 121.5
C2 C3 H3 121.5
C3 C4 C5 123.30(19)
C3 C4 Br1 117.97(15)
C5 C4 Br1 118.73(15)
C6 C5 C4 119.88(18)
C6 C5 H5 120.1
C4 C5 H5 120.1
C5 C6 C7 116.77(18)
C5 C6 H6 121.6
C7 C6 H6 121.6
O1 C7 C6 125.82(17)
O1 C7 C2 110.70(16)
C6 C7 C2 123.48(18)
C1 C8 O1 109.92(16)
C1 C8 C9 135.27(17)
O1 C8 C9 114.80(15)
C10 C9 C14 117.93(18)
C10 C9 C8 122.43(17)
C14 C9 C8 119.61(17)
C11 C10 C9 121.09(18)
C11 C10 H10 119.5
C9 C10 H10 119.5
C12 C11 C10 118.66(19)
C12 C11 H11 120.7
C10 C11 H11 120.7
F1 C12 C13 119.07(18)
F1 C12 C11 118.23(18)
C13 C12 C11 122.70(19)
C12 C13 C14 118.04(19)
C12 C13 H13 121.0
C14 C13 H13 121.0
C13 C14 C9 121.58(19)
C13 C14 H14 119.2
C9 C14 H14 119.2
C16 C15 C20 121.5(2)
C16 C15 S1 119.32(16)
C20 C15 S1 119.10(16)
C15 C16 C17 118.7(2)
C15 C16 H16 120.6
C17 C16 H16 120.6
C18 C17 C16 119.8(2)
C18 C17 H17 120.1
C16 C17 H17 120.1
C17 C18 C19 120.9(2)
C17 C18 H18 119.6
C19 C18 H18 119.6
C20 C19 C18 119.7(2)
C20 C19 H19 120.2
C18 C19 H19 120.2
C19 C20 C15 119.3(2)
C19 C20 H20 120.4
C15 C20 H20 120.4

loop_
_geom_bond_atom_site_label_1
_geom_bond_atom_site_label_2
_geom_bond_distance
Br1 C4 1.895(2)
S1 O2 1.4852(15)
S1 C1 1.7698(18)
S1 C15 1.794(2)
F1 C12 1.353(2)
O1 C7 1.371(2)
O1 C8 1.382(2)
C2 C3 1.389(3)
C2 C7 1.391(3)
C2 C1 1.441(3)
C1 C8 1.368(3)
C3 C4 1.376(3)
C3 H3 0.9500
C4 C5 1.397(3)
C5 C6 1.380(3)
C5 H5 0.9500
C6 C7 1.383(3)
C6 H6 0.9500
C8 C9 1.457(3)
C9 C10 1.392(3)
C9 C14 1.399(3)
C10 C11 1.377(3)
C10 H10 0.9500
C11 C12 1.373(3)
C11 H11 0.9500
C12 C13 1.369(3)
C13 C14 1.378(3)
C13 H13 0.9500
C14 H14 0.9500
C15 C16 1.380(3)
C15 C20 1.385(3)
C16 C17 1.387(3)
C16 H16 0.9500
C17 C18 1.380(4)
C17 H17 0.9500
C18 C19 1.383(4)
C18 H18 0.9500
C19 C20 1.375(3)
C19 H19 0.9500
C20 H20 0.9500

loop_
_geom_hbond_atom_site_label_D
_geom_hbond_atom_site_label_H
_geom_hbond_atom_site_label_A
_geom_hbond_site_symmetry_A
_geom_hbond_distance_DH
_geom_hbond_distance_HA
_geom_hbond_distance_DA
_geom_hbond_angle_DHA
C13 H13 O2 1_465 0.95 2.58 3.460(2) 153.5
C19 H19 O2 1_455 0.95 2.55 3.413(3) 150.3

loop_
_geom_torsion_atom_site_label_1
_geom_torsion_atom_site_label_2
_geom_torsion_atom_site_label_3
_geom_torsion_atom_site_label_4
_geom_torsion
C3 C2 C1 C8 -178.7(2)
C7 C2 C1 C8 0.2(2)
C3 C2 C1 S1 3.7(3)
C7 C2 C1 S1 -177.34(14)
O2 S1 C1 C8 -143.48(18)
C15 S1 C1 C8 106.68(19)
O2 S1 C1 C2 33.56(19)
C15 S1 C1 C2 -76.27(17)
C7 C2 C3 C4 0.3(3)
C1 C2 C3 C4 179.1(2)
C2 C3 C4 C5 0.9(3)
C2 C3 C4 Br1 -179.14(14)
C3 C4 C5 C6 -1.5(3)
Br1 C4 C5 C6 178.56(16)
C4 C5 C6 C7 0.8(3)
C8 O1 C7 C6 -179.84(19)
C8 O1 C7 C2 0.7(2)
C5 C6 C7 O1 -179.09(19)
C5 C6 C7 C2 0.3(3)
C3 C2 C7 O1 178.60(17)
C1 C2 C7 O1 -0.6(2)
C3 C2 C7 C6 -0.9(3)
C1 C2 C7 C6 179.93(19)
C2 C1 C8 O1 0.2(2)
S1 C1 C8 O1 177.59(14)
C2 C1 C8 C9 179.1(2)
S1 C1 C8 C9 -3.5(4)
C7 O1 C8 C1 -0.5(2)
C7 O1 C8 C9 -179.65(16)
C1 C8 C9 C10 3.7(4)
O1 C8 C9 C10 -177.40(18)
C1 C8 C9 C14 -178.2(2)
O1 C8 C9 C14 0.7(3)
C14 C9 C10 C11 0.0(3)
C8 C9 C10 C11 178.1(2)
C9 C10 C11 C12 0.1(3)
C10 C11 C12 F1 -179.5(2)
C10 C11 C12 C13 0.2(3)
F1 C12 C13 C14 179.0(2)
C11 C12 C13 C14 -0.6(3)
C12 C13 C14 C9 0.8(3)
C10 C9 C14 C13 -0.5(3)
C8 C9 C14 C13 -178.7(2)
O2 S1 C15 C16 -8.11(18)
C1 S1 C15 C16 101.52(16)
O2 S1 C15 C20 169.70(15)
C1 S1 C15 C20 -80.67(16)
C20 C15 C16 C17 3.0(3)
S1 C15 C16 C17 -179.24(16)
C15 C16 C17 C18 -1.1(3)
C16 C17 C18 C19 -1.5(3)
C17 C18 C19 C20 2.2(3)
C18 C19 C20 C15 -0.3(3)
C16 C15 C20 C19 -2.3(3)
S1 C15 C20 C19 179.90(16)
